data_7212340
loop_
_publ_author_name
'Lv, Yao-Kang'
'Zhan, Cai-Hong'
'Feng, Yun-Long'

_publ_section_title
;
 A chiral manganese--potassium heterometallic MOF with an unusual
 (3,7)-connected network
;
_journal_issue 10
_journal_name_full CrystEngComm
_journal_page_first 3052
_journal_paper_doi 10.1039/b925546j
_journal_volume 12
_journal_year 2010
_chemical_absolute_configuration rm
_chemical_formula_moiety 'C12 H16 I3 K Mn O15'
_chemical_formula_sum 'C12 H16 I3 K Mn O15'
_chemical_formula_weight 874.99
_chemical_name_systematic
;
?
;
_space_group_IT_number 1
_symmetry_cell_setting triclinic
_symmetry_space_group_name_Hall 'P 1'
_symmetry_space_group_name_H-M 'P 1'
_atom_sites_solution_hydrogens geom
_atom_sites_solution_primary direct
_atom_sites_solution_secondary difmap
_audit_creation_method SHELXL-97
_cell_angle_alpha 91.713(3)
_cell_angle_beta 93.054(3)
_cell_angle_gamma 97.672(3)
_cell_formula_units_Z 1
_cell_length_a 5.8478(3)
_cell_length_b 9.1080(5)
_cell_length_c 11.0349(6)
_cell_measurement_reflns_used 3340
_cell_measurement_temperature 296(2)
_cell_measurement_theta_max 27.19
_cell_measurement_theta_min 1.85
_cell_volume 581.24(5)
_computing_cell_refinement 'SAINT (Bruker, 2006)'
_computing_data_collection 'APEXII (Bruker, 2006)'
_computing_data_reduction SAINT
_computing_molecular_graphics 'SHELXTL (Bruker, 2002)'
_computing_publication_material SHELXTL
_computing_structure_refinement 'SHELXL97 (Sheldrick, 1997)'
_computing_structure_solution 'SHELXS97 (Sheldrick, 1997)'
_diffrn_ambient_temperature 296(2)
_diffrn_measured_fraction_theta_full 0.969
_diffrn_measured_fraction_theta_max 0.969
_diffrn_measurement_device_type 'Bruker APEX-II area-detector diffractometer'
_diffrn_measurement_method '\w scans'
_diffrn_radiation_monochromator graphite
_diffrn_radiation_source 'fine-focus sealed tube'
_diffrn_radiation_type MoK\a
_diffrn_radiation_wavelength 0.71073
_diffrn_reflns_av_R_equivalents 0.0539
_diffrn_reflns_av_sigmaI/netI 0.1396
_diffrn_reflns_limit_h_max 7
_diffrn_reflns_limit_h_min -7
_diffrn_reflns_limit_k_max 11
_diffrn_reflns_limit_k_min -11
_diffrn_reflns_limit_l_max 14
_diffrn_reflns_limit_l_min -14
_diffrn_reflns_number 7126
_diffrn_reflns_theta_full 27.19
_diffrn_reflns_theta_max 27.19
_diffrn_reflns_theta_min 1.85
_diffrn_standards_decay_% none
_diffrn_standards_interval_count none
_diffrn_standards_interval_time none
_diffrn_standards_number none
_exptl_absorpt_coefficient_mu 4.799
_exptl_absorpt_correction_T_max 0.850
_exptl_absorpt_correction_T_min 0.785
_exptl_absorpt_correction_type empirical
_exptl_absorpt_process_details 'SADABS (Sheldrick, 1996)'
_exptl_crystal_colour brown
_exptl_crystal_density_diffrn 2.500
_exptl_crystal_density_method 'not measured'
_exptl_crystal_description needle
_exptl_crystal_F_000 411
_exptl_crystal_size_max 0.257
_exptl_crystal_size_mid 0.044
_exptl_crystal_size_min 0.024
_refine_diff_density_max 2.331
_refine_diff_density_min -4.043
_refine_diff_density_rms 0.479
_refine_ls_abs_structure_details 'Flack H D (1983), Acta Cryst. A39, 876-881'
_refine_ls_abs_structure_Flack 0.0(6)
_refine_ls_extinction_method none
_refine_ls_goodness_of_fit_ref 1.020
_refine_ls_hydrogen_treatment mixed
_refine_ls_matrix_type full
_refine_ls_number_parameters 314
_refine_ls_number_reflns 2511
_refine_ls_number_restraints 14
_refine_ls_restrained_S_all 1.017
_refine_ls_R_factor_all 0.1510
_refine_ls_R_factor_gt 0.0278
_refine_ls_shift/su_max 0.000
_refine_ls_shift/su_mean 0.000
_refine_ls_structure_factor_coef Fsqd
_refine_ls_weighting_details 'calc w=1/[\s^2^(Fo^2^)+(0.0002P)^2^+3.0000P] where P=(Fo^2^+2Fc^2^)/3'
_refine_ls_weighting_scheme calc
_refine_ls_wR_factor_gt 0.0419
_refine_ls_wR_factor_ref 0.0684
_reflns_number_gt 1823
_reflns_number_total 2511
_reflns_threshold_expression I>2\s(I)
_cod_data_source_file b925546j.txt
_cod_data_source_block a
_cod_original_sg_symbol_Hall 'P1 '
_cod_original_sg_symbol_H-M P1
_cod_database_code 7212340

loop_
_symmetry_equiv_pos_as_xyz
'x, y, z'

loop_
_atom_site_label
_atom_site_type_symbol
_atom_site_fract_x
_atom_site_fract_y
_atom_site_fract_z
_atom_site_U_iso_or_equiv
_atom_site_adp_type
_atom_site_occupancy
_atom_site_symmetry_multiplicity
_atom_site_calc_flag
_atom_site_refinement_flags
I1 I 0.69198(14) 0.71659(13) 0.69359(11) 0.0442(2) Uani 1 1 d .
I2 I 1.03422(13) 0.64473(12) 0.86403(9) 0.0647(4) Uani 1 1 d .
I3 I 0.32136(11) 0.77981(10) 0.51116(9) 0.0509(3) Uani 1 1 d .
K1 K 0.8221(4) 1.0458(3) 0.4252(3) 0.0375(7) Uani 1 1 d .
Mn1 Mn 0.4432(2) 0.14529(18) 0.15502(14) 0.0191(4) Uani 1 1 d D
O1 O 0.2983(11) 0.8924(9) 0.1303(8) 0.033(2) Uani 1 1 d .
O2 O 0.3906(10) 0.6669(8) 0.1404(8) 0.0247(18) Uani 1 1 d .
O3 O 0.7504(10) 0.9949(9) 0.1631(7) 0.0226(17) Uani 1 1 d D
H3 H 0.834(15) 1.063(4) 0.135(6) 0.027 Uiso 1 1 d D
O4 O 0.8269(12) 0.7684(9) 0.3053(8) 0.0310(19) Uani 1 1 d D
H4 H 0.884(19) 0.703(10) 0.342(10) 0.037 Uiso 1 1 d D
O5 O 0.3718(10) 0.3769(8) 0.2094(8) 0.0258(18) Uani 1 1 d D
H5 H 0.248(10) 0.407(12) 0.219(10) 0.031 Uiso 1 1 d D
O6 O 0.9637(11) 0.4803(9) 0.3053(9) 0.035(2) Uani 1 1 d .
O7 O 0.7565(10) 0.2668(9) 0.2393(7) 0.0261(18) Uani 1 1 d .
O8 O 0.6194(13) 0.2840(11) -0.4718(8) 0.042(2) Uani 1 1 d .
O9 O 0.5293(10) 0.2638(9) -0.2782(7) 0.030(2) Uani 1 1 d .
O10 O 0.1528(13) 0.3040(10) -0.5282(7) 0.031(2) Uani 1 1 d D
H10 H 0.10(2) 0.374(9) -0.561(11) 0.037 Uiso 1 1 d D
O11 O 0.0416(11) 0.1145(10) -0.3520(7) 0.0289(19) Uani 1 1 d D
H11 H -0.025(17) 0.063(12) -0.302(9) 0.035 Uiso 1 1 d D
O12 O 0.5049(10) 0.1661(9) -0.0372(7) 0.0285(19) Uani 1 1 d D
H12 H 0.623(12) 0.156(13) -0.072(10) 0.034 Uiso 1 1 d D
O13 O 0.1080(10) 0.1392(8) 0.0588(7) 0.0231(18) Uani 1 1 d .
O14 O -0.0969(10) 0.0974(9) -0.1176(7) 0.0299(19) Uani 1 1 d .
O1W O 0.3133(13) 0.0908(11) 0.3324(8) 0.039(2) Uani 1 1 d D
H1WA H 0.435(11) 0.145(10) 0.362(4) 0.047 Uiso 1 1 d D
H1WB H 0.296(17) 0.009(7) 0.368(10) 0.047 Uiso 1 1 d D
C1 C 0.4418(14) 0.8100(12) 0.1263(10) 0.021(2) Uani 1 1 d .
C2 C 0.6966(15) 0.8504(12) 0.1151(10) 0.022(2) Uani 1 1 d D
H2A H 0.7313 0.8456 0.0311 0.027 Uiso 1 1 d R
C3 C 0.7991(14) 0.7301(12) 0.1816(10) 0.023(2) Uani 1 1 d .
H3A H 0.9450 0.7113 0.1483 0.027 Uiso 1 1 d R
C4 C 0.6062(14) 0.5989(12) 0.1521(10) 0.020(2) Uani 1 1 d .
H4A H 0.6337 0.5510 0.0765 0.024 Uiso 1 1 d R
C5 C 0.5649(14) 0.4832(13) 0.2481(11) 0.023(3) Uani 1 1 d .
H5A H 0.5339 0.5317 0.3249 0.028 Uiso 1 1 d R
C6 C 0.7783(15) 0.4011(14) 0.2657(10) 0.025(3) Uani 1 1 d .
C7 C 0.4862(16) 0.2979(13) -0.3932(11) 0.025(3) Uani 1 1 d .
C8 C 0.2483(15) 0.3422(14) -0.4083(9) 0.025(3) Uani 1 1 d .
H8A H 0.2576 0.4495 -0.3933 0.030 Uiso 1 1 d R
C9 C 0.1216(14) 0.2611(13) -0.3077(9) 0.022(2) Uani 1 1 d .
H9A H -0.0049 0.3124 -0.2808 0.026 Uiso 1 1 d R
C10 C 0.3119(14) 0.1415(13) -0.1245(9) 0.020(2) Uani 1 1 d .
H10A H 0.3172 0.0518 -0.1715 0.024 Uiso 1 1 d R
C11 C 0.3211(14) 0.2692(14) -0.2096(9) 0.024(3) Uani 1 1 d .
H11A H 0.3356 0.3604 -0.1622 0.029 Uiso 1 1 d R
C12 C 0.0893(15) 0.1250(13) -0.0551(11) 0.024(3) Uani 1 1 d .

loop_
_atom_site_aniso_label
_atom_site_aniso_U_11
_atom_site_aniso_U_22
_atom_site_aniso_U_33
_atom_site_aniso_U_23
_atom_site_aniso_U_13
_atom_site_aniso_U_12
I1 0.0339(3) 0.0472(6) 0.0499(5) -0.0033(4) 0.0010(3) 0.0012(3)
I2 0.0541(6) 0.0962(11) 0.0471(7) -0.0193(7) -0.0087(4) 0.0321(6)
I3 0.0402(5) 0.0518(8) 0.0604(7) 0.0207(6) -0.0011(4) 0.0031(4)
K1 0.0361(12) 0.043(2) 0.0318(16) -0.0060(14) -0.0049(9) 0.0034(10)
Mn1 0.0164(6) 0.0204(10) 0.0200(8) 0.0031(7) -0.0012(5) 0.0012(5)
O1 0.022(3) 0.023(5) 0.054(6) 0.005(4) -0.002(3) 0.004(3)
O2 0.024(3) 0.005(5) 0.045(5) -0.002(4) -0.004(3) 0.002(3)
O3 0.022(3) 0.016(5) 0.029(4) 0.002(4) 0.008(3) -0.002(3)
O4 0.038(4) 0.017(5) 0.035(5) 0.001(4) -0.016(3) 0.000(3)
O5 0.015(3) 0.016(5) 0.046(5) -0.001(4) 0.005(3) 0.001(3)
O6 0.030(4) 0.018(5) 0.054(6) -0.001(4) -0.018(3) 0.000(3)
O7 0.020(3) 0.018(5) 0.038(5) -0.001(4) -0.005(3) 0.000(3)
O8 0.034(4) 0.074(8) 0.022(5) 0.010(5) 0.009(3) 0.018(4)
O9 0.016(3) 0.050(6) 0.024(4) 0.010(4) 0.003(3) 0.007(3)
O10 0.034(4) 0.040(6) 0.020(5) 0.007(4) -0.001(3) 0.014(4)
O11 0.031(4) 0.031(6) 0.022(5) 0.002(4) -0.004(3) -0.003(3)
O12 0.015(3) 0.052(6) 0.019(4) 0.005(4) 0.002(2) 0.006(3)
O13 0.016(3) 0.030(5) 0.024(4) 0.007(4) 0.003(2) 0.003(3)
O14 0.017(3) 0.051(6) 0.021(4) 0.002(4) -0.002(3) 0.001(3)
O1W 0.051(5) 0.034(6) 0.033(5) 0.005(5) 0.013(4) 0.002(4)
C1 0.018(4) 0.017(7) 0.027(6) -0.001(5) -0.006(3) -0.001(4)
C2 0.026(5) 0.015(7) 0.024(6) -0.007(5) 0.008(4) -0.004(4)
C3 0.015(4) 0.019(7) 0.033(6) 0.003(5) 0.000(3) 0.001(3)
C4 0.018(4) 0.013(7) 0.030(6) -0.001(5) 0.000(4) 0.003(4)
C5 0.018(4) 0.018(7) 0.034(7) 0.010(6) 0.004(4) 0.002(4)
C6 0.021(4) 0.027(8) 0.027(6) 0.012(6) -0.003(4) 0.005(4)
C7 0.024(5) 0.025(8) 0.025(6) 0.000(6) 0.005(4) 0.000(4)
C8 0.028(5) 0.037(8) 0.011(5) -0.001(5) -0.004(4) 0.005(4)
C9 0.014(4) 0.035(7) 0.015(5) 0.003(5) -0.002(3) 0.005(3)
C10 0.016(4) 0.031(7) 0.014(5) 0.003(5) 0.003(3) 0.006(4)
C11 0.016(4) 0.040(8) 0.017(6) -0.002(5) 0.004(3) 0.003(4)
C12 0.018(4) 0.023(7) 0.033(7) 0.015(6) 0.006(4) 0.007(4)

loop_
_atom_type_symbol
_atom_type_description
_atom_type_scat_dispersion_real
_atom_type_scat_dispersion_imag
_atom_type_scat_source
C C 0.0033 0.0016 'International Tables Vol C Tables 4.2.6.8 and 6.1.1.4'
H H 0.0000 0.0000 'International Tables Vol C Tables 4.2.6.8 and 6.1.1.4'
O O 0.0106 0.0060 'International Tables Vol C Tables 4.2.6.8 and 6.1.1.4'
Mn Mn 0.3368 0.7283 'International Tables Vol C Tables 4.2.6.8 and 6.1.1.4'
I I -0.4742 1.8119 'International Tables Vol C Tables 4.2.6.8 and 6.1.1.4'
K K 0.2009 0.2494 'International Tables Vol C Tables 4.2.6.8 and 6.1.1.4'

loop_
_geom_angle_atom_site_label_1
_geom_angle_atom_site_label_2
_geom_angle_atom_site_label_3
_geom_angle
_geom_angle_site_symmetry_1
_geom_angle_site_symmetry_3
I2 I1 I3 177.69(6) . .
I1 I3 K1 78.67(5) . .
O11 K1 O4 121.9(3) 1_666 .
O11 K1 O8 73.1(2) 1_666 1_566
O4 K1 O8 156.2(2) . 1_566
O11 K1 O10 57.5(2) 1_666 1_666
O4 K1 O10 134.7(2) . 1_666
O8 K1 O10 68.2(2) 1_566 1_666
O11 K1 O3 160.3(2) 1_666 .
O4 K1 O3 56.1(2) . .
O8 K1 O3 116.5(2) 1_566 .
O10 K1 O3 108.4(2) 1_666 .
O11 K1 O7 123.9(3) 1_666 1_565
O4 K1 O7 108.3(2) . 1_565
O8 K1 O7 70.0(2) 1_566 1_565
O10 K1 O7 70.1(2) 1_666 1_565
O3 K1 O7 52.2(2) . 1_565
O11 K1 O1W 84.6(2) 1_666 1_665
O4 K1 O1W 80.0(3) . 1_665
O8 K1 O1W 121.9(3) 1_566 1_665
O10 K1 O1W 54.7(3) 1_666 1_665
O3 K1 O1W 75.8(2) . 1_665
O7 K1 O1W 80.9(2) 1_565 1_665
O11 K1 O1W 129.0(3) 1_666 1_565
O4 K1 O1W 96.7(2) . 1_565
O8 K1 O1W 61.2(3) 1_566 1_565
O10 K1 O1W 117.9(3) 1_666 1_565
O3 K1 O1W 68.5(2) . 1_565
O7 K1 O1W 60.5(2) 1_565 1_565
O1W K1 O1W 138.3(3) 1_665 1_565
O11 K1 I3 100.20(18) 1_666 .
O4 K1 I3 70.12(18) . .
O8 K1 I3 89.91(19) 1_566 .
O10 K1 I3 151.83(19) 1_666 .
O3 K1 I3 97.07(15) . .
O7 K1 I3 120.14(14) 1_565 .
O1W K1 I3 147.5(2) 1_665 .
O1W K1 I3 60.38(17) 1_565 .
O7 Mn1 O13 150.9(3) . .
O7 Mn1 O12 101.6(3) . .
O13 Mn1 O12 73.0(2) . .
O7 Mn1 O1W 91.1(3) . .
O13 Mn1 O1W 96.6(3) . .
O12 Mn1 O1W 167.2(3) . .
O7 Mn1 O5 71.5(3) . .
O13 Mn1 O5 81.6(3) . .
O12 Mn1 O5 102.2(3) . .
O1W Mn1 O5 83.2(3) . .
O7 Mn1 O1 134.0(3) . 1_545
O13 Mn1 O1 75.0(3) . 1_545
O12 Mn1 O1 93.0(3) . 1_545
O1W Mn1 O1 76.8(3) . 1_545
O5 Mn1 O1 147.0(2) . 1_545
O7 Mn1 O3 68.9(3) . 1_545
O13 Mn1 O3 137.1(3) . 1_545
O12 Mn1 O3 86.3(3) . 1_545
O1W Mn1 O3 96.9(3) . 1_545
O5 Mn1 O3 140.4(2) . 1_545
O1 Mn1 O3 68.9(2) 1_545 1_545
C1 O1 Mn1 115.3(6) . 1_565
C1 O2 C4 109.4(7) . .
C2 O3 Mn1 116.3(5) . 1_565
C2 O3 K1 119.5(6) . .
Mn1 O3 K1 91.5(2) 1_565 .
C2 O3 H3 127(4) . .
Mn1 O3 H3 89(7) 1_565 .
K1 O3 H3 104(5) . .
C3 O4 K1 129.5(6) . .
C3 O4 H4 109(9) . .
K1 O4 H4 119(9) . .
C5 O5 Mn1 117.5(6) . .
C5 O5 H5 113(8) . .
Mn1 O5 H5 129(8) . .
C6 O7 Mn1 123.2(6) . .
C6 O7 K1 121.6(7) . 1_545
Mn1 O7 K1 95.3(3) . 1_545
C7 O8 K1 135.8(8) . 1_544
C7 O9 C11 109.7(7) . .
C8 O10 K1 120.6(7) . 1_444
C8 O10 H10 112(10) . .
K1 O10 H10 108(9) 1_444 .
C9 O11 K1 124.1(6) . 1_444
C9 O11 H11 113(9) . .
K1 O11 H11 109(9) 1_444 .
C10 O12 Mn1 119.0(5) . .
C10 O12 H12 109(8) . .
Mn1 O12 H12 128(8) . .
C12 O13 Mn1 120.3(6) . .
Mn1 O1W K1 132.4(3) . 1_445
Mn1 O1W K1 89.0(3) . 1_545
K1 O1W K1 138.3(3) 1_445 1_545
Mn1 O1W H1WA 86(4) . .
K1 O1W H1WA 130(6) 1_445 .
K1 O1W H1WA 43(8) 1_545 .
Mn1 O1W H1WB 131(9) . .
K1 O1W H1WB 72(8) 1_445 .
K1 O1W H1WB 76(6) 1_545 .
H1WA O1W H1WB 110(4) . .
O1 C1 O2 121.8(8) . .
O1 C1 C2 127.5(10) . .
O2 C1 C2 110.5(8) . .
O3 C2 C1 105.8(8) . .
O3 C2 C3 117.3(9) . .
C1 C2 C3 103.3(8) . .
O3 C2 H2A 110.6 . .
C1 C2 H2A 109.7 . .
C3 C2 H2A 109.6 . .
O4 C3 C2 109.4(9) . .
O4 C3 C4 112.7(8) . .
C2 C3 C4 99.8(7) . .
O4 C3 H3A 111.7 . .
C2 C3 H3A 111.3 . .
C4 C3 H3A 111.4 . .
O2 C4 C5 105.3(7) . .
O2 C4 C3 104.9(8) . .
C5 C4 C3 117.3(9) . .
O2 C4 H4A 110.3 . .
C5 C4 H4A 109.4 . .
C3 C4 H4A 109.3 . .
O5 C5 C4 109.6(8) . .
O5 C5 C6 108.1(9) . .
C4 C5 C6 110.0(8) . .
O5 C5 H5A 109.4 . .
C4 C5 H5A 109.5 . .
C6 C5 H5A 110.1 . .
O7 C6 O6 125.7(9) . .
O7 C6 C5 118.5(9) . .
O6 C6 C5 115.8(11) . .
O8 C7 O9 122.7(9) . .
O8 C7 C8 127.3(10) . .
O9 C7 C8 109.8(8) . .
O10 C8 C7 110.1(9) . .
O10 C8 C9 115.2(9) . .
C7 C8 C9 102.8(8) . .
O10 C8 H8A 109.5 . .
C7 C8 H8A 109.3 . .
C9 C8 H8A 109.6 . .
O11 C9 C8 107.6(9) . .
O11 C9 C11 113.2(8) . .
C8 C9 C11 99.8(7) . .
O11 C9 H9A 111.9 . .
C8 C9 H9A 111.7 . .
C11 C9 H9A 111.9 . .
O12 C10 C11 109.8(8) . .
O12 C10 C12 108.1(8) . .
C11 C10 C12 111.7(8) . .
O12 C10 H10A 109.9 . .
C11 C10 H10A 108.5 . .
C12 C10 H10A 108.9 . .
O9 C11 C10 106.1(8) . .
O9 C11 C9 104.7(8) . .
C10 C11 C9 116.2(9) . .
O9 C11 H11A 109.8 . .
C10 C11 H11A 108.8 . .
C9 C11 H11A 111.1 . .
O14 C12 O13 125.2(9) . .
O14 C12 C10 116.6(10) . .
O13 C12 C10 118.1(8) . .

loop_
_geom_bond_atom_site_label_1
_geom_bond_atom_site_label_2
_geom_bond_distance
_geom_bond_site_symmetry_2
I1 I2 2.8273(13) .
I1 I3 3.0031(13) .
I3 K1 3.726(3) .
K1 O11 2.729(8) 1_666
K1 O4 2.821(9) .
K1 O8 2.844(9) 1_566
K1 O10 2.853(10) 1_666
K1 O3 2.914(8) .
K1 O7 2.962(8) 1_565
K1 O1W 3.081(8) 1_665
K1 O1W 3.177(8) 1_565
Mn1 O7 2.159(7) .
Mn1 O13 2.172(6) .
Mn1 O12 2.180(8) .
Mn1 O1W 2.184(9) .
Mn1 O5 2.274(8) .
Mn1 O1 2.349(8) 1_545
Mn1 O3 2.400(7) 1_545
O1 C1 1.199(12) .
O1 Mn1 2.349(8) 1_565
O2 C1 1.314(13) .
O2 C4 1.478(10) .
O3 C2 1.394(13) .
O3 Mn1 2.400(7) 1_565
O3 H3 0.82(6) .
O4 C3 1.395(14) .
O4 H4 0.83(11) .
O5 C5 1.423(12) .
O5 H5 0.82(7) .
O6 C6 1.269(13) .
O7 C6 1.237(13) .
O7 K1 2.962(8) 1_545
O8 C7 1.211(13) .
O8 K1 2.844(9) 1_544
O9 C7 1.334(13) .
O9 C11 1.473(11) .
O10 C8 1.423(12) .
O10 K1 2.853(10) 1_444
O10 H10 0.83(9) .
O11 C9 1.418(13) .
O11 K1 2.729(8) 1_444
O11 H11 0.82(10) .
O12 C10 1.434(11) .
O12 H12 0.82(8) .
O13 C12 1.257(13) .
O14 C12 1.249(11) .
O1W K1 3.081(8) 1_445
O1W K1 3.177(8) 1_545
O1W H1WA 0.85(8) .
O1W H1WB 0.85(8) .
C1 C2 1.499(12) .
C2 C3 1.509(14) .
C2 H2A 0.9597 .
C3 C4 1.544(14) .
C3 H3A 0.9799 .
C4 C5 1.522(14) .
C4 H4A 0.9601 .
C5 C6 1.545(12) .
C5 H5A 0.9806 .
C7 C8 1.502(13) .
C8 C9 1.523(13) .
C8 H8A 0.9800 .
C9 C11 1.541(12) .
C9 H9A 0.9800 .
C10 C11 1.515(15) .
C10 C12 1.537(12) .
C10 H10A 0.9598 .
C11 H11A 0.9601 .

loop_
_geom_hbond_atom_site_label_D
_geom_hbond_atom_site_label_H
_geom_hbond_atom_site_label_A
_geom_hbond_distance_DH
_geom_hbond_distance_HA
_geom_hbond_distance_DA
_geom_hbond_angle_DHA
_geom_hbond_site_symmetry_A
O3 H3 O13 0.82(6) 1.91(5) 2.653(9) 152(8) 1_665
O4 H4 O6 0.83(11) 2.17(9) 2.843(12) 139(12) .
O5 H5 O6 0.82(7) 2.13(4) 2.917(10) 161(11) 1_455
O10 H10 O6 0.83(9) 1.99(6) 2.759(11) 156(13) 1_454
O11 H11 O14 0.82(10) 2.12(10) 2.754(11) 134(12) .
O12 H12 O14 0.82(8) 1.88(4) 2.679(9) 164(12) 1_655
O1W H1WA O8 0.85(8) 2.33(4) 3.081(13) 147(6) 1_556
O1W H1WA O7 0.85(8) 2.53(5) 3.101(11) 125(4) .
O1W H1WB I3 0.85(8) 2.67(8) 3.504(9) 167(8) 1_545
C3 H3A O1 0.98 2.49 3.178(11) 127.4 1_655

loop_
_geom_torsion_atom_site_label_1
_geom_torsion_atom_site_label_2
_geom_torsion_atom_site_label_3
_geom_torsion_atom_site_label_4
_geom_torsion
_geom_torsion_site_symmetry_1
_geom_torsion_site_symmetry_4
I2 I1 I3 K1 -139.4(12) . .
I1 I3 K1 O11 -33.57(19) . 1_666
I1 I3 K1 O4 86.83(16) . .
I1 I3 K1 O8 -106.38(17) . 1_566
I1 I3 K1 O10 -68.4(3) . 1_666
I1 I3 K1 O3 136.88(16) . .
I1 I3 K1 O7 -173.0(2) . 1_565
I1 I3 K1 O1W 62.3(3) . 1_665
I1 I3 K1 O1W -162.8(2) . 1_565
I1 I3 K1 Mn1 174.75(7) . 1_565
O11 K1 O3 C2 107.3(9) 1_666 .
O4 K1 O3 C2 16.5(5) . .
O8 K1 O3 C2 -137.2(6) 1_566 .
O10 K1 O3 C2 148.5(6) 1_666 .
O7 K1 O3 C2 -166.8(6) 1_565 .
O1W K1 O3 C2 103.9(6) 1_665 .
O1W K1 O3 C2 -98.0(6) 1_565 .
I3 K1 O3 C2 -43.8(6) . .
Mn1 K1 O3 C2 -121.6(6) 1_565 .
O11 K1 O3 Mn1 -131.1(7) 1_666 1_565
O4 K1 O3 Mn1 138.1(3) . 1_565
O8 K1 O3 Mn1 -15.6(3) 1_566 1_565
O10 K1 O3 Mn1 -89.9(2) 1_666 1_565
O7 K1 O3 Mn1 -45.1(2) 1_565 1_565
O1W K1 O3 Mn1 -134.5(3) 1_665 1_565
O1W K1 O3 Mn1 23.6(2) 1_565 1_565
I3 K1 O3 Mn1 77.82(19) . 1_565
O11 K1 O4 C3 -155.4(6) 1_666 .
O8 K1 O4 C3 80.3(10) 1_566 .
O10 K1 O4 C3 -81.3(7) 1_666 .
O3 K1 O4 C3 1.2(6) . .
O7 K1 O4 C3 -1.5(7) 1_565 .
O1W K1 O4 C3 -78.3(7) 1_665 .
O1W K1 O4 C3 59.7(7) 1_565 .
I3 K1 O4 C3 114.8(7) . .
Mn1 K1 O4 C3 26.0(7) 1_565 .
O7 Mn1 O5 C5 10.3(7) . .
O13 Mn1 O5 C5 -158.5(7) . .
O12 Mn1 O5 C5 -88.1(7) . .
O1W Mn1 O5 C5 103.7(7) . .
O1 Mn1 O5 C5 156.5(7) 1_545 .
O3 Mn1 O5 C5 11.0(9) 1_545 .
K1 Mn1 O5 C5 50.6(7) 1_545 .
O13 Mn1 O7 C6 14.8(12) . .
O12 Mn1 O7 C6 90.5(9) . .
O1W Mn1 O7 C6 -91.1(9) . .
O5 Mn1 O7 C6 -8.6(8) . .
O1 Mn1 O7 C6 -163.6(8) 1_545 .
O3 Mn1 O7 C6 172.0(9) 1_545 .
K1 Mn1 O7 C6 -133.6(9) 1_545 .
O13 Mn1 O7 K1 148.4(5) . 1_545
O12 Mn1 O7 K1 -135.9(3) . 1_545
O1W Mn1 O7 K1 42.5(3) . 1_545
O5 Mn1 O7 K1 125.0(3) . 1_545
O1 Mn1 O7 K1 -30.1(5) 1_545 1_545
O3 Mn1 O7 K1 -54.5(2) 1_545 1_545
O7 Mn1 O12 C10 -160.5(7) . .
O13 Mn1 O12 C10 -10.0(7) . .
O1W Mn1 O12 C10 26.7(18) . .
O5 Mn1 O12 C10 -87.2(8) . .
O1 Mn1 O12 C10 63.3(7) 1_545 .
O3 Mn1 O12 C10 131.9(8) 1_545 .
K1 Mn1 O12 C10 153.1(6) 1_545 .
O7 Mn1 O13 C12 94.8(10) . .
O12 Mn1 O13 C12 11.5(8) . .
O1W Mn1 O13 C12 -160.8(8) . .
O5 Mn1 O13 C12 117.1(9) . .
O1 Mn1 O13 C12 -86.4(9) 1_545 .
O3 Mn1 O13 C12 -53.1(9) 1_545 .
K1 Mn1 O13 C12 -142.0(7) 1_545 .
O7 Mn1 O1W K1 147.3(5) . 1_445
O13 Mn1 O1W K1 -4.7(6) . 1_445
O12 Mn1 O1W K1 -39.7(18) . 1_445
O5 Mn1 O1W K1 76.1(5) . 1_445
O1 Mn1 O1W K1 -77.5(5) 1_545 1_445
O3 Mn1 O1W K1 -143.8(5) 1_545 1_445
K1 Mn1 O1W K1 -173.8(7) 1_545 1_445
O7 Mn1 O1W K1 -38.9(3) . 1_545
O13 Mn1 O1W K1 169.2(3) . 1_545
O12 Mn1 O1W K1 134.1(13) . 1_545
O5 Mn1 O1W K1 -110.1(3) . 1_545
O1 Mn1 O1W K1 96.3(3) 1_545 1_545
O3 Mn1 O1W K1 30.0(3) 1_545 1_545
Mn1 O1 C1 O2 164.4(8) 1_565 .
Mn1 O1 C1 C2 -10.7(15) 1_565 .
C4 O2 C1 O1 -170.3(10) . .
C4 O2 C1 C2 5.5(12) . .
Mn1 O3 C2 C1 -26.4(10) 1_565 .
K1 O3 C2 C1 81.8(8) . .
Mn1 O3 C2 C3 -141.0(6) 1_565 .
K1 O3 C2 C3 -32.7(10) . .
O1 C1 C2 O3 25.8(15) . .
O2 C1 C2 O3 -149.7(9) . .
O1 C1 C2 C3 149.6(12) . .
O2 C1 C2 C3 -25.9(12) . .
K1 O4 C3 C2 -16.0(10) . .
K1 O4 C3 C4 -126.0(8) . .
O3 C2 C3 O4 30.6(11) . .
C1 C2 C3 O4 -85.3(9) . .
O3 C2 C3 C4 149.0(9) . .
C1 C2 C3 C4 33.1(10) . .
C1 O2 C4 C5 141.1(9) . .
C1 O2 C4 C3 16.7(11) . .
O4 C3 C4 O2 85.2(9) . .
C2 C3 C4 O2 -30.8(10) . .
O4 C3 C4 C5 -31.3(12) . .
C2 C3 C4 C5 -147.2(9) . .
Mn1 O5 C5 C4 109.3(8) . .
Mn1 O5 C5 C6 -10.6(10) . .
O2 C4 C5 O5 59.7(11) . .
C3 C4 C5 O5 175.9(9) . .
O2 C4 C5 C6 178.4(9) . .
C3 C4 C5 C6 -65.3(13) . .
Mn1 O7 C6 O6 -173.4(9) . .
K1 O7 C6 O6 64.5(14) 1_545 .
Mn1 O7 C6 C5 5.6(13) . .
K1 O7 C6 C5 -116.5(8) 1_545 .
O5 C5 C6 O7 3.8(14) . .
C4 C5 C6 O7 -115.9(11) . .
O5 C5 C6 O6 -177.1(10) . .
C4 C5 C6 O6 63.2(13) . .
K1 O8 C7 O9 59.5(16) 1_544 .
K1 O8 C7 C8 -115.4(12) 1_544 .
C11 O9 C7 O8 -170.8(11) . .
C11 O9 C7 C8 4.9(13) . .
K1 O10 C8 C7 101.4(8) 1_444 .
K1 O10 C8 C9 -14.4(12) 1_444 .
O8 C7 C8 O10 26.0(17) . .
O9 C7 C8 O10 -149.5(9) . .
O8 C7 C8 C9 149.3(12) . .
O9 C7 C8 C9 -26.2(12) . .
K1 O11 C9 C8 -46.3(8) 1_444 .
K1 O11 C9 C11 -155.6(6) 1_444 .
O10 C8 C9 O11 36.0(11) . .
C7 C8 C9 O11 -83.8(9) . .
O10 C8 C9 C11 154.3(9) . .
C7 C8 C9 C11 34.5(11) . .
Mn1 O12 C10 C11 129.8(7) . .
Mn1 O12 C10 C12 7.8(11) . .
C7 O9 C11 C10 141.6(9) . .
C7 O9 C11 C9 18.2(12) . .
O12 C10 C11 O9 65.5(10) . .
C12 C10 C11 O9 -174.7(9) . .
O12 C10 C11 C9 -178.7(8) . .
C12 C10 C11 C9 -58.9(13) . .
O11 C9 C11 O9 81.7(10) . .
C8 C9 C11 O9 -32.5(11) . .
O11 C9 C11 C10 -34.9(12) . .
C8 C9 C11 C10 -149.0(9) . .
Mn1 O13 C12 O14 168.3(9) . .
Mn1 O13 C12 C10 -11.2(14) . .
O12 C10 C12 O14 -177.5(9) . .
C11 C10 C12 O14 61.7(14) . .
O12 C10 C12 O13 2.1(14) . .
C11 C10 C12 O13 -118.7(11) . .
